data_7060917
loop_
_publ_author_name
'Koz\'a\<cek, Pavel'
'Dost\'al, Libor'
'Hejda, Martin'
'Mikysek, Tom\'a\<s'
'R\%u\<zi\<cka, Ale\<s'
'Erben, Milan'

_publ_section_title
;
 Synthesis and properties of 1,2,3-diazapnictol-5-yl substituted
 ferrocenes
;
_journal_issue 38
_journal_name_full 'New Journal of Chemistry'
_journal_page_first 18171
_journal_page_last 18182
_journal_paper_doi 10.1039/D1NJ02666F
_journal_volume 45
_journal_year 2021
_chemical_formula_sum 'C30 H36 Fe2 N2'
_chemical_formula_weight 536.31
_space_group_crystal_system monoclinic
_space_group_IT_number 14
_space_group_name_Hall '-P 2ybc'
_space_group_name_H-M_alt 'P 1 21/c 1'
_atom_sites_solution_hydrogens geom
_atom_sites_solution_primary dual
_atom_sites_solution_secondary difmap
_audit_creation_method SHELXL-2017/1
_audit_update_record
;
2021-01-04 deposited with the CCDC.	2021-08-25 downloaded from the CCDC.
;
_cell_angle_alpha 90
_cell_angle_beta 98.888(5)
_cell_angle_gamma 90
_cell_formula_units_Z 2
_cell_length_a 7.5627(10)
_cell_length_b 10.1352(14)
_cell_length_c 16.263(2)
_cell_measurement_reflns_used 9897
_cell_measurement_temperature 150(2)
_cell_measurement_theta_max 28.62
_cell_measurement_theta_min 2.38
_cell_volume 1231.6(3)
_computing_cell_refinement 'APEX3 v2018.1-0 (Bruker AXS)'
_computing_data_collection 'Bruker Instrument Service vV6.2.3'
_computing_data_reduction 'SAINT V8.38A (Bruker AXS Inc., 2016)'
_computing_molecular_graphics 'Bruker SHELXTL'
_computing_publication_material 'Bruker SHELXTL'
_computing_structure_refinement 'SHELXL-2017/1 (Sheldrick, 2017)'
_computing_structure_solution 'SHELXT 2014/5 (Sheldrick, 2014)'
_diffrn_ambient_temperature 150(2)
_diffrn_detector_area_resol_mean 10.4167
_diffrn_measured_fraction_theta_full 1.000
_diffrn_measured_fraction_theta_max 0.969
_diffrn_measurement_device_type 'Bruker D8 - Venture'
_diffrn_measurement_method '\f and \w scans to fill the Ewald sphere'
_diffrn_radiation_type MoK\a
_diffrn_radiation_wavelength 0.71073
_diffrn_reflns_av_R_equivalents 0.1276
_diffrn_reflns_av_unetI/netI 0.0556
_diffrn_reflns_Laue_measured_fraction_full 1.000
_diffrn_reflns_Laue_measured_fraction_max 0.969
_diffrn_reflns_limit_h_max 9
_diffrn_reflns_limit_h_min -9
_diffrn_reflns_limit_k_max 13
_diffrn_reflns_limit_k_min -13
_diffrn_reflns_limit_l_max 21
_diffrn_reflns_limit_l_min -21
_diffrn_reflns_number 29953
_diffrn_reflns_point_group_measured_fraction_full 1.000
_diffrn_reflns_point_group_measured_fraction_max 0.969
_diffrn_reflns_theta_full 25.242
_diffrn_reflns_theta_max 27.999
_diffrn_reflns_theta_min 2.376
_diffrn_source 'sealed X-ray tube'
_exptl_absorpt_coefficient_mu 1.200
_exptl_absorpt_correction_T_max 0.7677
_exptl_absorpt_correction_T_min 0.6166
_exptl_absorpt_correction_type multi-scan
_exptl_absorpt_process_details
;
SADABS-2016/2 - Bruker AXS area detector
scaling and absorption correction
;
_exptl_crystal_colour yellow
_exptl_crystal_density_diffrn 1.446
_exptl_crystal_description prism
_exptl_crystal_F_000 564
_exptl_crystal_recrystallization_method 'Re-crystallisation from solvent: hexane'
_exptl_crystal_size_max 0.568
_exptl_crystal_size_mid 0.204
_exptl_crystal_size_min 0.125
_refine_diff_density_max 1.997
_refine_diff_density_min -0.574
_refine_diff_density_rms 0.151
_refine_ls_extinction_method none
_refine_ls_goodness_of_fit_ref 1.100
_refine_ls_hydrogen_treatment constr
_refine_ls_matrix_type full
_refine_ls_number_parameters 158
_refine_ls_number_reflns 2937
_refine_ls_number_restraints 225
_refine_ls_restrained_S_all 1.069
_refine_ls_R_factor_all 0.0948
_refine_ls_R_factor_gt 0.0835
_refine_ls_shift/su_max 0.000
_refine_ls_shift/su_mean 0.000
_refine_ls_structure_factor_coef Fsqd
_refine_ls_weighting_details 'w=1/[\s^2^(Fo^2^)+(0.1329P)^2^+9.6423P] where P=(Fo^2^+2Fc^2^)/3'
_refine_ls_weighting_scheme calc
_refine_ls_wR_factor_gt 0.2367
_refine_ls_wR_factor_ref 0.2450
_reflns_Friedel_coverage 0.000
_reflns_number_gt 2560
_reflns_number_total 2937
_reflns_threshold_expression 'I > 2\s(I)'
_cod_data_source_file d1nj02666f2.cif
_cod_data_source_block me190729Fe1
_cod_depositor_comments 'Adding full bibliography for 7060916--7060926.cif.'
_cod_original_sg_symbol_H-M 'P 21/c'
_cod_database_code 7060917
_shelx_shelxl_version_number 2017/1
_shelx_space_group_comment
;
The symmetry employed for this shelxl refinement is uniquely defined
by the following loop, which should always be used as a source of
symmetry information in preference to the above space-group names.
They are only intended as comments.
;
_shelx_estimated_absorpt_t_min 0.549
_shelx_estimated_absorpt_t_max 0.865
_exptl_absorpt_special_details
;
The ratio of minimum to maximum
apparent transmission was 0.803
;

loop_
_space_group_symop_operation_xyz
'x, y, z'
'-x, y+1/2, -z+1/2'
'-x, -y, -z'
'x, -y-1/2, z-1/2'

loop_
_atom_site_label
_atom_site_type_symbol
_atom_site_fract_x
_atom_site_fract_y
_atom_site_fract_z
_atom_site_U_iso_or_equiv
_atom_site_adp_type
_atom_site_occupancy
_atom_site_site_symmetry_order
_atom_site_calc_flag
_atom_site_refinement_flags_posn
_atom_site_refinement_flags_adp
_atom_site_refinement_flags_occupancy
_atom_site_disorder_assembly
_atom_site_disorder_group
Fe1 Fe 0.25559(12) 0.39811(10) 0.72547(5) 0.0125(3) Uani 1 1 d . . . . .
N1 N 0.4266(8) 0.0346(6) 0.5124(4) 0.0235(13) Uani 1 1 d . . . . .
C1 C 0.3668(8) 0.2740(6) 0.6470(4) 0.0110(10) Uani 1 1 d . . . . .
C2 C 0.3211(9) 0.2039(6) 0.7177(4) 0.0188(12) Uani 1 1 d . . . . .
H2A H 0.236006 0.128052 0.715547 0.023 Uiso 1 1 calc R U . . .
C3 C 0.4175(10) 0.2605(7) 0.7913(4) 0.0238(14) Uani 1 1 d . . . . .
H3A H 0.410509 0.231358 0.849401 0.029 Uiso 1 1 calc R U . . .
C4 C 0.5200(9) 0.3678(7) 0.7689(4) 0.0199(13) Uani 1 1 d . . . . .
H4A H 0.599917 0.426336 0.807867 0.024 Uiso 1 1 calc R U . . .
C5 C 0.4900(8) 0.3750(6) 0.6791(4) 0.0144(11) Uani 1 1 d . . . . .
H5A H 0.544298 0.441533 0.645009 0.017 Uiso 1 1 calc R U . . .
C6 C 0.3080(9) 0.2383(7) 0.5560(4) 0.0200(13) Uani 1 1 d . . . . .
C7 C 0.4578(8) 0.1565(7) 0.5284(4) 0.0160(12) Uani 1 1 d . . . . .
C8 C 0.2728(12) 0.3629(9) 0.5036(5) 0.0349(19) Uani 1 1 d . . . . .
H8A H 0.381088 0.417441 0.510551 0.052 Uiso 1 1 calc R U . . .
H8B H 0.174641 0.412608 0.521748 0.052 Uiso 1 1 calc R U . . .
H8C H 0.240211 0.338661 0.444900 0.052 Uiso 1 1 calc R U . . .
C9 C 0.1318(10) 0.1572(9) 0.5476(5) 0.0328(19) Uani 1 1 d . . . . .
H9A H 0.153420 0.074761 0.578958 0.049 Uiso 1 1 calc R U . . .
H9B H 0.090884 0.137146 0.488756 0.049 Uiso 1 1 calc R U . . .
H9C H 0.039971 0.208676 0.569648 0.049 Uiso 1 1 calc R U . . .
C10 C 0.6331(9) 0.2232(7) 0.5211(5) 0.0229(14) Uani 1 1 d . . . . .
H10A H 0.699787 0.169415 0.486238 0.034 Uiso 1 1 calc R U . . .
H10B H 0.703702 0.233025 0.576566 0.034 Uiso 1 1 calc R U . . .
H10C H 0.609686 0.310365 0.495688 0.034 Uiso 1 1 calc R U . . .
C11 C 0.0059(10) 0.4602(8) 0.6731(6) 0.0322(16) Uani 1 1 d . . . . .
H11A H -0.064462 0.425304 0.620510 0.039 Uiso 1 1 calc R U . . .
C12 C -0.0003(11) 0.4113(8) 0.7540(6) 0.0305(15) Uani 1 1 d . U . . .
H12A H -0.075505 0.336465 0.768876 0.037 Uiso 1 1 calc R U . . .
C13 C 0.1220(10) 0.4879(7) 0.8103(5) 0.0254(14) Uani 1 1 d . . . . .
H13A H 0.147527 0.476302 0.872078 0.031 Uiso 1 1 calc R U . . .
C14 C 0.2022(10) 0.5832(6) 0.7634(5) 0.0217(13) Uani 1 1 d . . . . .
H14A H 0.293289 0.650305 0.786618 0.026 Uiso 1 1 calc R U . . .
C15 C 0.1312(11) 0.5673(7) 0.6788(5) 0.0252(14) Uani 1 1 d . . . . .
H15A H 0.162250 0.620811 0.631395 0.030 Uiso 1 1 calc R U . . .

loop_
_atom_site_aniso_label
_atom_site_aniso_U_11
_atom_site_aniso_U_22
_atom_site_aniso_U_33
_atom_site_aniso_U_23
_atom_site_aniso_U_13
_atom_site_aniso_U_12
Fe1 0.0122(4) 0.0090(4) 0.0166(4) -0.0030(3) 0.0032(3) 0.0008(4)
N1 0.015(3) 0.025(3) 0.031(3) -0.014(2) 0.005(2) 0.001(2)
C1 0.010(3) 0.009(2) 0.015(2) -0.0020(19) 0.0033(19) -0.001(2)
C2 0.023(3) 0.009(3) 0.025(3) 0.005(2) 0.009(2) 0.002(2)
C3 0.028(3) 0.026(3) 0.018(3) 0.006(2) 0.002(2) 0.010(3)
C4 0.016(3) 0.024(3) 0.019(3) -0.007(2) 0.000(2) 0.000(2)
C5 0.009(2) 0.014(3) 0.020(3) -0.004(2) -0.001(2) 0.000(2)
C6 0.015(3) 0.026(3) 0.017(3) -0.006(2) -0.002(2) 0.006(2)
C7 0.012(3) 0.023(3) 0.012(3) -0.006(2) -0.001(2) 0.003(2)
C8 0.038(4) 0.046(4) 0.019(3) 0.003(3) 0.001(3) 0.024(4)
C9 0.013(3) 0.044(4) 0.040(4) -0.030(4) 0.001(3) 0.000(3)
C10 0.015(3) 0.026(3) 0.029(4) -0.005(3) 0.008(3) -0.004(3)
C11 0.017(3) 0.032(4) 0.045(4) -0.011(3) -0.004(3) 0.009(3)
C12 0.026(3) 0.020(3) 0.051(3) -0.004(3) 0.023(3) 0.006(2)
C13 0.028(4) 0.021(3) 0.032(3) 0.002(3) 0.019(3) 0.007(3)
C14 0.024(3) 0.010(3) 0.032(3) -0.004(2) 0.008(3) 0.002(2)
C15 0.033(4) 0.017(3) 0.027(3) 0.002(2) 0.008(3) 0.012(2)

loop_
_atom_type_symbol
_atom_type_description
_atom_type_scat_dispersion_real
_atom_type_scat_dispersion_imag
_atom_type_scat_source
C C 0.0033 0.0016 'International Tables Vol C Tables 4.2.6.8 and 6.1.1.4'
H H 0.0000 0.0000 'International Tables Vol C Tables 4.2.6.8 and 6.1.1.4'
Fe Fe 0.3463 0.8444 'International Tables Vol C Tables 4.2.6.8 and 6.1.1.4'
N N 0.0061 0.0033 'International Tables Vol C Tables 4.2.6.8 and 6.1.1.4'

loop_
_geom_angle_atom_site_label_1
_geom_angle_atom_site_label_2
_geom_angle_atom_site_label_3
_geom_angle
_geom_angle_site_symmetry_1
_geom_angle_site_symmetry_3
_geom_angle_publ_flag
C14 Fe1 C4 105.3(3) . . ?
C14 Fe1 C2 166.1(3) . . ?
C4 Fe1 C2 69.0(3) . . ?
C14 Fe1 C15 40.3(3) . . ?
C4 Fe1 C15 128.7(3) . . ?
C2 Fe1 C15 152.8(3) . . ?
C14 Fe1 C5 116.2(3) . . ?
C4 Fe1 C5 41.5(3) . . ?
C2 Fe1 C5 68.5(3) . . ?
C15 Fe1 C5 109.5(3) . . ?
C14 Fe1 C13 40.8(3) . . ?
C4 Fe1 C13 113.2(3) . . ?
C2 Fe1 C13 128.4(3) . . ?
C15 Fe1 C13 68.3(3) . . ?
C5 Fe1 C13 147.8(3) . . ?
C14 Fe1 C3 126.9(3) . . ?
C4 Fe1 C3 40.5(3) . . ?
C2 Fe1 C3 40.7(3) . . ?
C15 Fe1 C3 165.9(3) . . ?
C5 Fe1 C3 68.4(3) . . ?
C13 Fe1 C3 105.6(3) . . ?
C14 Fe1 C11 68.2(3) . . ?
C4 Fe1 C11 169.4(3) . . ?
C2 Fe1 C11 119.3(3) . . ?
C15 Fe1 C11 41.0(3) . . ?
C5 Fe1 C11 132.7(3) . . ?
C13 Fe1 C11 67.9(3) . . ?
C3 Fe1 C11 150.1(4) . . ?
C14 Fe1 C1 150.4(3) . . ?
C4 Fe1 C1 69.6(2) . . ?
C2 Fe1 C1 41.1(2) . . ?
C15 Fe1 C1 119.3(3) . . ?
C5 Fe1 C1 40.7(2) . . ?
C13 Fe1 C1 168.6(3) . . ?
C3 Fe1 C1 68.9(3) . . ?
C11 Fe1 C1 111.6(3) . . ?
C14 Fe1 C12 68.6(3) . . ?
C4 Fe1 C12 146.7(3) . . ?
C2 Fe1 C12 108.8(3) . . ?
C15 Fe1 C12 68.6(3) . . ?
C5 Fe1 C12 170.9(3) . . ?
C13 Fe1 C12 40.6(3) . . ?
C3 Fe1 C12 115.7(3) . . ?
C11 Fe1 C12 40.2(4) . . ?
C1 Fe1 C12 131.7(3) . . ?
C7 N1 N1 114.1(8) . 3_656 ?
C5 C1 C2 106.6(5) . . ?
C5 C1 C6 127.0(6) . . ?
C2 C1 C6 126.2(6) . . ?
C5 C1 Fe1 69.0(3) . . ?
C2 C1 Fe1 68.6(3) . . ?
C6 C1 Fe1 131.4(4) . . ?
C3 C2 C1 108.6(6) . . ?
C3 C2 Fe1 69.9(4) . . ?
C1 C2 Fe1 70.4(3) . . ?
C3 C2 H2A 125.7 . . ?
C1 C2 H2A 125.7 . . ?
Fe1 C2 H2A 125.7 . . ?
C4 C3 C2 108.9(6) . . ?
C4 C3 Fe1 69.5(4) . . ?
C2 C3 Fe1 69.3(4) . . ?
C4 C3 H3A 125.5 . . ?
C2 C3 H3A 125.5 . . ?
Fe1 C3 H3A 125.5 . . ?
C3 C4 C5 107.0(6) . . ?
C3 C4 Fe1 70.0(4) . . ?
C5 C4 Fe1 69.5(4) . . ?
C3 C4 H4A 126.5 . . ?
C5 C4 H4A 126.5 . . ?
Fe1 C4 H4A 126.5 . . ?
C1 C5 C4 109.0(6) . . ?
C1 C5 Fe1 70.3(3) . . ?
C4 C5 Fe1 69.0(4) . . ?
C1 C5 H5A 125.5 . . ?
C4 C5 H5A 125.5 . . ?
Fe1 C5 H5A 125.5 . . ?
C1 C6 C8 110.2(6) . . ?
C1 C6 C7 107.2(5) . . ?
C8 C6 C7 111.1(6) . . ?
C1 C6 C9 109.2(6) . . ?
C8 C6 C9 108.4(7) . . ?
C7 C6 C9 110.6(6) . . ?
N1 C7 C10 123.6(6) . . ?
N1 C7 C6 117.6(6) . . ?
C10 C7 C6 118.7(6) . . ?
C6 C8 H8A 109.5 . . ?
C6 C8 H8B 109.5 . . ?
H8A C8 H8B 109.5 . . ?
C6 C8 H8C 109.5 . . ?
H8A C8 H8C 109.5 . . ?
H8B C8 H8C 109.5 . . ?
C6 C9 H9A 109.5 . . ?
C6 C9 H9B 109.5 . . ?
H9A C9 H9B 109.5 . . ?
C6 C9 H9C 109.5 . . ?
H9A C9 H9C 109.5 . . ?
H9B C9 H9C 109.5 . . ?
C7 C10 H10A 109.5 . . ?
C7 C10 H10B 109.5 . . ?
H10A C10 H10B 109.5 . . ?
C7 C10 H10C 109.5 . . ?
H10A C10 H10C 109.5 . . ?
H10B C10 H10C 109.5 . . ?
C12 C11 C15 108.8(7) . . ?
C12 C11 Fe1 70.5(5) . . ?
C15 C11 Fe1 69.4(4) . . ?
C12 C11 H11A 125.6 . . ?
C15 C11 H11A 125.6 . . ?
Fe1 C11 H11A 125.6 . . ?
C11 C12 C13 107.2(7) . . ?
C11 C12 Fe1 69.3(4) . . ?
C13 C12 Fe1 69.0(4) . . ?
C11 C12 H12A 126.4 . . ?
C13 C12 H12A 126.4 . . ?
Fe1 C12 H12A 126.4 . . ?
C14 C13 C12 108.2(7) . . ?
C14 C13 Fe1 69.2(4) . . ?
C12 C13 Fe1 70.3(4) . . ?
C14 C13 H13A 125.9 . . ?
C12 C13 H13A 125.9 . . ?
Fe1 C13 H13A 125.9 . . ?
C15 C14 C13 108.5(7) . . ?
C15 C14 Fe1 70.2(4) . . ?
C13 C14 Fe1 70.0(4) . . ?
C15 C14 H14A 125.8 . . ?
C13 C14 H14A 125.8 . . ?
Fe1 C14 H14A 125.8 . . ?
C14 C15 C11 107.4(7) . . ?
C14 C15 Fe1 69.5(4) . . ?
C11 C15 Fe1 69.6(4) . . ?
C14 C15 H15A 126.3 . . ?
C11 C15 H15A 126.3 . . ?
Fe1 C15 H15A 126.3 . . ?

loop_
_geom_bond_atom_site_label_1
_geom_bond_atom_site_label_2
_geom_bond_distance
_geom_bond_site_symmetry_2
_geom_bond_publ_flag
Fe1 C14 2.034(7) . ?
Fe1 C4 2.038(7) . ?
Fe1 C2 2.038(6) . ?
Fe1 C15 2.044(7) . ?
Fe1 C5 2.045(6) . ?
Fe1 C13 2.045(7) . ?
Fe1 C3 2.046(7) . ?
Fe1 C11 2.047(8) . ?
Fe1 C1 2.062(6) . ?
Fe1 C12 2.063(8) . ?
N1 C7 1.276(9) . ?
N1 N1 1.423(11) 3_656 ?
C1 C5 1.429(8) . ?
C1 C2 1.439(8) . ?
C1 C6 1.521(8) . ?
C2 C3 1.422(10) . ?
C2 H2A 1.0000 . ?
C3 C4 1.415(11) . ?
C3 H3A 1.0000 . ?
C4 C5 1.445(9) . ?
C4 H4A 1.0000 . ?
C5 H5A 1.0000 . ?
C6 C8 1.523(11) . ?
C6 C7 1.526(9) . ?
C6 C9 1.553(10) . ?
C7 C10 1.509(9) . ?
C8 H8A 0.9800 . ?
C8 H8B 0.9800 . ?
C8 H8C 0.9800 . ?
C9 H9A 0.9800 . ?
C9 H9B 0.9800 . ?
C9 H9C 0.9800 . ?
C10 H10A 0.9800 . ?
C10 H10B 0.9800 . ?
C10 H10C 0.9800 . ?
C11 C12 1.413(13) . ?
C11 C15 1.434(12) . ?
C11 H11A 1.0000 . ?
C12 C13 1.427(12) . ?
C12 H12A 1.0000 . ?
C13 C14 1.424(10) . ?
C13 H13A 1.0000 . ?
C14 C15 1.406(11) . ?
C14 H14A 1.0000 . ?
C15 H15A 1.0000 . ?
